data_7205428
loop_
_publ_author_name
'Dikundwar, Amol G.'
'Venkateswarlu, Ch.'
'Piltz, Ross O.'
'Chandrasekaran, Srinivasan'
'Guru Row, Tayur N.'

_publ_section_title
;
 Crystal structures of fluorinated aryl biscarbonates and a
 biscarbamate: a counterpoise between weak intermolecular interactions
 and molecular symmetry
;
_journal_issue 5
_journal_name_full CrystEngComm
_journal_page_first 1531
_journal_paper_doi 10.1039/c0ce00537a
_journal_volume 13
_journal_year 2011
_chemical_compound_source 'see text'
_chemical_formula_moiety 'C18 H4 F10 O6'
_chemical_formula_sum 'C18 H4 F10 O6'
_chemical_formula_weight 506.21
_chemical_name_systematic
;
But-2-yne-1,4-diyl bis(2,3,4,5,6-pentafluorophenylcarbonate)
;
_space_group_IT_number 41
_symmetry_cell_setting orthorhombic
_symmetry_Int_Tables_number 41
_symmetry_space_group_name_Hall 'A 2 -2ab'
_symmetry_space_group_name_H-M 'A b a 2'
_atom_sites_solution_hydrogens geom
_atom_sites_solution_primary direct
_atom_sites_solution_secondary difmap
_cell_angle_alpha 90
_cell_angle_beta 90
_cell_angle_gamma 90
_cell_formula_units_Z 4
_cell_length_a 16.3233(5)
_cell_length_b 9.9385(4)
_cell_length_c 10.9883(4)
_cell_measurement_reflns_used 66736
_cell_measurement_temperature 90(1)
_cell_measurement_theta_max 53.73
_cell_measurement_theta_min 2.50
_cell_volume 1782.62(11)
_computing_cell_refinement 'CrysAlisPro CCD (Oxford Diffraction, 2009)'
_computing_data_collection 'CrysAlisPro CCD (Oxford Diffraction, 2009)'
_computing_data_reduction 'CrysAlisPro RED (Oxford Diffraction, 2009)'
_computing_molecular_graphics 'Ortep-3 (Farrugia, 1997) and CAMERON (Watkin et al., 1993)'
_computing_publication_material 'WinGX (Farrugia, 1999)'
_computing_structure_refinement 'SHELXL97 (Sheldrick, 2008)'
_computing_structure_solution 'SHELXS97 (Sheldrick, 2008)'
_diffrn_ambient_temperature 90(1)
_diffrn_measured_fraction_theta_full 0.996
_diffrn_measured_fraction_theta_max 0.996
_diffrn_measurement_device_type 'Oxford Xcalibur,Eos(Nova) CCD detector'
_diffrn_measurement_method 'f\w scans'
_diffrn_radiation_monochromator graphite
_diffrn_radiation_probe x-ray
_diffrn_radiation_source 'Enhance (Mo) X-ray Source'
_diffrn_radiation_type MoK\a
_diffrn_radiation_wavelength 0.71073
_diffrn_reflns_av_R_equivalents 0.0377
_diffrn_reflns_av_sigmaI/netI 0.0229
_diffrn_reflns_limit_h_max 37
_diffrn_reflns_limit_h_min -32
_diffrn_reflns_limit_k_max 19
_diffrn_reflns_limit_k_min -22
_diffrn_reflns_limit_l_max 24
_diffrn_reflns_limit_l_min -24
_diffrn_reflns_number 66736
_diffrn_reflns_reduction_process
;
;
_diffrn_reflns_theta_full 53.73
_diffrn_reflns_theta_max 53.73
_diffrn_reflns_theta_min 2.50
_exptl_absorpt_coefficient_mu 0.206
_exptl_absorpt_correction_T_max 0.9541
_exptl_absorpt_correction_T_min 0.9522
_exptl_absorpt_correction_type multi-scan
_exptl_absorpt_process_details 'CrysAlis RED (Oxford Diffraction,2009)'
_exptl_crystal_colour colourless
_exptl_crystal_density_diffrn 1.886
_exptl_crystal_density_method 'Not Measured'
_exptl_crystal_description block
_exptl_crystal_F_000 1000
_exptl_crystal_size_max 0.25
_exptl_crystal_size_mid 0.20
_exptl_crystal_size_min 0.20
_refine_diff_density_max 0.672
_refine_diff_density_min -0.281
_refine_diff_density_rms 0.077
_refine_ls_abs_structure_details 'Flack H D (1983), Acta Cryst. A39, 876-881'
_refine_ls_abs_structure_Flack 0.7(2)
_refine_ls_extinction_method none
_refine_ls_goodness_of_fit_ref 1.053
_refine_ls_hydrogen_treatment mixed
_refine_ls_matrix_type full
_refine_ls_number_parameters 162
_refine_ls_number_reflns 10628
_refine_ls_number_restraints 1
_refine_ls_restrained_S_all 1.053
_refine_ls_R_factor_all 0.0508
_refine_ls_R_factor_gt 0.0397
_refine_ls_shift/su_max 0.000
_refine_ls_shift/su_mean 0.000
_refine_ls_structure_factor_coef Fsqd
_refine_ls_weighting_details 'calc w=1/[\s^2^(Fo^2^)+(0.0602P)^2^+0.1647P] where P=(Fo^2^+2Fc^2^)/3'
_refine_ls_weighting_scheme calc
_refine_ls_wR_factor_gt 0.1050
_refine_ls_wR_factor_ref 0.1128
_reflns_number_gt 8863
_reflns_number_total 10628
_reflns_threshold_expression >2sigma(I)
_cod_data_source_file C0CE00537A.TXT
_cod_data_source_block vencdm_m
_cod_depositor_comments
;
The following automatic conversions were performed:
'_symmetry_cell_setting' value 'Orthorhombic' changed to 'orthorhombic'
according to '/home/saulius/struct/CIF-dictionaries/cif_core.dic'
dictionary named 'cif_core.dic' version 2.4.1 from 2010-06-29.

Automatic conversion script
Id: cif_fix_enum 1555 2011-01-17 13:19:09Z saulius 
;
_cod_original_sg_symbol_Hall 'A 2 -2ac'
_cod_database_code 7205428

loop_
_symmetry_equiv_pos_site_id
_symmetry_equiv_pos_as_xyz
1 x,y,z
2 -x,-y,z
3 1/2-x,y,1/2+z
4 1/2+x,-y,1/2+z
5 x,1/2+y,1/2+z
6 -x,1/2-y,1/2+z
7 1/2-x,1/2+y,z
8 1/2+x,1/2-y,z

loop_
_atom_site_label
_atom_site_type_symbol
_atom_site_fract_x
_atom_site_fract_y
_atom_site_fract_z
_atom_site_U_iso_or_equiv
_atom_site_adp_type
_atom_site_occupancy
_atom_site_symmetry_multiplicity
_atom_site_calc_flag
_atom_site_refinement_flags
_atom_site_disorder_assembly
_atom_site_disorder_group
C9 C 0.18647(3) 0.18249(5) 0.04543(5) 0.01489(7) Uani 1 1 d . . .
O3 O 0.16798(2) 0.29949(5) -0.14266(4) 0.01723(6) Uani 1 1 d . . .
C5 C 0.13378(3) 0.40783(5) 0.04745(5) 0.01670(7) Uani 1 1 d . . .
C4 C 0.16096(3) 0.29628(5) -0.01764(5) 0.01421(6) Uani 1 1 d . . .
C8 C 0.18616(3) 0.18049(5) 0.17174(5) 0.01567(7) Uani 1 1 d . . .
F5 F 0.21111(3) 0.07383(5) -0.01559(4) 0.02297(8) Uani 1 1 d . . .
O1 O 0.11729(2) 0.30352(4) -0.32307(4) 0.01597(6) Uani 1 1 d . . .
C7 C 0.15935(3) 0.29213(6) 0.23590(5) 0.01620(7) Uani 1 1 d . . .
F4 F 0.21112(3) 0.07120(5) 0.23137(5) 0.02431(8) Uani 1 1 d . . .
C3 C 0.09658(3) 0.29659(5) -0.20650(5) 0.01444(6) Uani 1 1 d . . .
F3 F 0.15914(3) 0.29066(5) 0.35720(4) 0.02346(8) Uani 1 1 d . . .
F1 F 0.10814(3) 0.51740(4) -0.01160(5) 0.02557(8) Uani 1 1 d . . .
F2 F 0.10459(4) 0.51152(5) 0.23592(6) 0.02824(9) Uani 1 1 d . . .
C1 C 0.01340(3) 0.44363(5) -0.41018(5) 0.01623(7) Uani 1 1 d . . .
C2 C 0.04807(3) 0.30865(5) -0.40622(5) 0.01640(7) Uani 1 1 d . . .
C6 C 0.13241(3) 0.40560(6) 0.17379(6) 0.01756(7) Uani 1 1 d . . .
O2 O 0.02936(3) 0.28808(5) -0.16314(4) 0.01890(7) Uani 1 1 d . . .
H2A H 0.0070(9) 0.2413(16) -0.3780(17) 0.025(3) Uiso 1 1 d . . .
H2B H 0.0708(9) 0.2800(13) -0.4851(14) 0.019(3) Uiso 1 1 d . . .

loop_
_atom_site_aniso_label
_atom_site_aniso_U_11
_atom_site_aniso_U_22
_atom_site_aniso_U_33
_atom_site_aniso_U_23
_atom_site_aniso_U_13
_atom_site_aniso_U_12
C9 0.01635(16) 0.01496(16) 0.01336(15) 0.00001(12) -0.00061(12) 0.00210(12)
O3 0.01344(12) 0.02546(17) 0.01280(12) 0.00317(12) 0.00047(9) 0.00181(11)
C5 0.01839(18) 0.01351(15) 0.01821(18) 0.00097(13) 0.00084(14) 0.00023(12)
C4 0.01414(15) 0.01559(15) 0.01290(15) 0.00139(12) 0.00049(11) 0.00048(12)
C8 0.01663(15) 0.01688(17) 0.01351(15) 0.00190(12) -0.00138(13) 0.00023(12)
F5 0.02969(19) 0.01959(14) 0.01963(16) -0.00377(12) -0.00102(13) 0.00900(13)
O1 0.01444(12) 0.02113(15) 0.01234(11) 0.00119(10) 0.00146(9) 0.00171(10)
C7 0.01455(17) 0.0213(2) 0.01280(16) -0.00171(13) 0.00050(11) -0.00243(13)
F4 0.0303(2) 0.02318(17) 0.01946(17) 0.00705(13) -0.00343(14) 0.00488(15)
C3 0.01382(14) 0.01627(15) 0.01323(14) 0.00099(12) 0.00158(12) 0.00122(11)
F3 0.01977(14) 0.0383(2) 0.01232(12) -0.00262(13) 0.00098(10) -0.00344(13)
F1 0.0322(2) 0.01532(13) 0.0292(2) 0.00506(13) 0.00030(16) 0.00478(13)
F2 0.0339(2) 0.02208(17) 0.0287(2) -0.01092(16) 0.00334(17) 0.00342(16)
C1 0.01550(14) 0.01899(16) 0.01420(15) 0.00009(12) 0.00043(11) 0.00101(12)
C2 0.01666(15) 0.01840(16) 0.01414(16) -0.00200(12) -0.00006(12) 0.00086(12)
C6 0.01865(17) 0.01597(17) 0.01808(18) -0.00412(14) 0.00161(15) -0.00073(13)
O2 0.01391(12) 0.02726(18) 0.01553(14) 0.00073(12) 0.00301(10) -0.00054(11)

loop_
_atom_type_symbol
_atom_type_description
_atom_type_scat_dispersion_real
_atom_type_scat_dispersion_imag
_atom_type_scat_source
O O 0.0106 0.0060 'International Tables Vol C Tables 4.2.6.8 and 6.1.1.4'
F F 0.0171 0.0103 'International Tables Vol C Tables 4.2.6.8 and 6.1.1.4'
H H 0.0000 0.0000 'International Tables Vol C Tables 4.2.6.8 and 6.1.1.4'
C C 0.0033 0.0016 'International Tables Vol C Tables 4.2.6.8 and 6.1.1.4'

loop_
_geom_angle_atom_site_label_1
_geom_angle_atom_site_label_2
_geom_angle_atom_site_label_3
_geom_angle
_geom_angle_site_symmetry_1
_geom_angle_site_symmetry_3
_geom_angle_publ_flag
F5 C9 C8 119.49(5) . . ?
F5 C9 C4 119.91(5) . . ?
C8 C9 C4 120.60(5) . . ?
C3 O3 C4 116.22(4) . . ?
F1 C5 C6 119.60(6) . . ?
F1 C5 C4 119.99(5) . . ?
C6 C5 C4 120.40(5) . . ?
O3 C4 C9 119.38(5) . . ?
O3 C4 C5 121.33(5) . . ?
C9 C4 C5 119.16(5) . . ?
F4 C8 C7 119.95(5) . . ?
F4 C8 C9 120.16(5) . . ?
C7 C8 C9 119.90(5) . . ?
C3 O1 C2 114.24(4) . . ?
F3 C7 C8 120.05(5) . . ?
F3 C7 C6 119.95(5) . . ?
C8 C7 C6 120.00(5) . . ?
O2 C3 O1 128.35(5) . . ?
O2 C3 O3 125.48(5) . . ?
O1 C3 O3 106.16(4) . . ?
C1 C1 C2 177.69(6) 2_565 . ?
O1 C2 C1 110.67(4) . . ?
O1 C2 H2A 107.7(10) . . ?
C1 C2 H2A 111.5(9) . . ?
O1 C2 H2B 104.5(9) . . ?
C1 C2 H2B 112.7(8) . . ?
H2A C2 H2B 109.5(13) . . ?
F2 C6 C5 120.28(6) . . ?
F2 C6 C7 119.78(6) . . ?
C5 C6 C7 119.93(5) . . ?

loop_
_geom_bond_atom_site_label_1
_geom_bond_atom_site_label_2
_geom_bond_distance
_geom_bond_site_symmetry_2
_geom_bond_publ_flag
C9 F5 1.3333(7) . ?
C9 C8 1.3881(7) . ?
C9 C4 1.3902(7) . ?
O3 C3 1.3607(6) . ?
O3 C4 1.3789(7) . ?
C5 F1 1.3349(7) . ?
C5 C6 1.3886(8) . ?
C5 C4 1.3920(7) . ?
C8 F4 1.3323(7) . ?
C8 C7 1.3855(8) . ?
O1 C3 1.3266(6) . ?
O1 C2 1.4539(7) . ?
C7 F3 1.3329(7) . ?
C7 C6 1.3895(9) . ?
C3 O2 1.1991(6) . ?
F2 C6 1.3343(7) . ?
C1 C1 1.2029(11) 2_565 ?
C1 C2 1.4567(7) . ?
C2 H2A 0.997(16) . ?
C2 H2B 0.985(16) . ?

loop_
_geom_torsion_atom_site_label_1
_geom_torsion_atom_site_label_2
_geom_torsion_atom_site_label_3
_geom_torsion_atom_site_label_4
_geom_torsion
_geom_torsion_site_symmetry_1
_geom_torsion_site_symmetry_2
_geom_torsion_site_symmetry_3
_geom_torsion_site_symmetry_4
_geom_torsion_publ_flag
C3 O3 C4 C9 110.95(6) . . . . ?
C3 O3 C4 C5 -73.23(7) . . . . ?
F5 C9 C4 O3 -5.45(8) . . . . ?
C8 C9 C4 O3 174.89(5) . . . . ?
F5 C9 C4 C5 178.64(5) . . . . ?
C8 C9 C4 C5 -1.02(8) . . . . ?
F1 C5 C4 O3 4.96(8) . . . . ?
C6 C5 C4 O3 -175.62(5) . . . . ?
F1 C5 C4 C9 -179.21(5) . . . . ?
C6 C5 C4 C9 0.21(8) . . . . ?
F5 C9 C8 F4 0.69(9) . . . . ?
C4 C9 C8 F4 -179.66(5) . . . . ?
F5 C9 C8 C7 -178.91(5) . . . . ?
C4 C9 C8 C7 0.75(9) . . . . ?
F4 C8 C7 F3 0.56(8) . . . . ?
C9 C8 C7 F3 -179.85(5) . . . . ?
F4 C8 C7 C6 -179.26(5) . . . . ?
C9 C8 C7 C6 0.34(8) . . . . ?
C2 O1 C3 O2 3.67(8) . . . . ?
C2 O1 C3 O3 -177.01(4) . . . . ?
C4 O3 C3 O2 -2.03(8) . . . . ?
C4 O3 C3 O1 178.62(4) . . . . ?
C3 O1 C2 C1 78.69(6) . . . . ?
F1 C5 C6 F2 0.93(10) . . . . ?
C4 C5 C6 F2 -178.49(5) . . . . ?
F1 C5 C6 C7 -179.72(5) . . . . ?
C4 C5 C6 C7 0.87(9) . . . . ?
F3 C7 C6 F2 -1.60(8) . . . . ?
C8 C7 C6 F2 178.22(5) . . . . ?
F3 C7 C6 C5 179.05(5) . . . . ?
C8 C7 C6 C5 -1.14(8) . . . . ?
